data_4346440
loop_
_publ_author_name
'Albuerne, Isabel G.'
'Alvarez, M. Angeles'
'Garc\'ia, M Esther'
'Garc\'ia-Viv\'o, Daniel'
'Ruiz, Miguel A.'

_publ_section_title
;
 Electronic Structure and Multisite Basicity of the Pyramidal
 Phosphinidene-Bridged Dimolybdenum Complex
 [Mo2(\h(5)-C5H5)(\m-\k(1):\k(1),\h(5)-PC5H4)(\h(6)-C6H3(t)Bu3)(CO)2(PMe3)].
;
_journal_issue 20
_journal_name_full 'Inorganic chemistry'
_journal_page_first 9810
_journal_page_last 9820
_journal_paper_doi 10.1021/acs.inorgchem.5b01527
_journal_volume 54
_journal_year 2015
_chemical_formula_moiety '2(C32 H12 B F24), 2(C39 H53 Mo2 O2 P2), C5 H13 O'
_chemical_formula_sum 'C147 H143 B2 F48 Mo4 O5 P4'
_chemical_formula_weight 3430.88
_space_group_IT_number 2
_space_group_name_Hall '-P 1'
_space_group_name_H-M_alt 'P -1'
_symmetry_cell_setting triclinic
_symmetry_Int_Tables_number 2
_symmetry_space_group_name_Hall '-P 1'
_symmetry_space_group_name_H-M 'P -1'
_atom_sites_solution_hydrogens geom
_audit_conform_dict_location ftp://ftp.iucr.org/pub/cif_core.dic
_audit_conform_dict_name cif_core.dic
_audit_conform_dict_version 2.4.3
_audit_creation_method 'WinGX routine CIF_UPDATE'
_cell_angle_alpha 80.395(2)
_cell_angle_beta 86.049(2)
_cell_angle_gamma 80.743(2)
_cell_formula_units_Z 1
_cell_length_a 13.0024(3)
_cell_length_b 15.9819(4)
_cell_length_c 18.5868(5)
_cell_measurement_reflns_used 11879
_cell_measurement_temperature 150(2)
_cell_measurement_theta_max 69.5210
_cell_measurement_theta_min 3.4150
_cell_measurement_wavelength 1.54184
_cell_volume 3755.14(17)
_computing_cell_refinement
;
CrysAlis RED, Oxford Diffraction Ltd.,
Version 1.171.31.7 (release 18-10-2006 CrysAlis171 .NET)
(compiled Oct 18 2006,16:28:17)
;
_computing_data_collection
;
CrysAlis CCD, Oxford Diffraction Ltd.,
Version 1.171.31.7 (release 18-10-2006 CrysAlis171 .NET)
(compiled Oct 18 2006,16:28:17)
;
_computing_data_reduction
;
CrysAlis RED, Oxford Diffraction Ltd.,
Version 1.171.31.7 (release 18-10-2006 CrysAlis171 .NET)
(compiled Oct 18 2006,16:28:17)
;
_computing_molecular_graphics 'Ortep for Windows (Farrugia, 2012)'
_computing_publication_material 'WinGX publication routines (Farrugia, 2012)'
_computing_structure_refinement 'SHELXL-2014 (Sheldrick, 2014)'
_computing_structure_solution 'SHELXL-2014 (Sheldrick, 2014)'
_diffrn_ambient_temperature 150(2)
_diffrn_measured_fraction_theta_full 0.992
_diffrn_measured_fraction_theta_max 0.972
_diffrn_measurement_device_type 'ONYX CCD'
_diffrn_measurement_method CCD
_diffrn_radiation_monochromator graphite
_diffrn_radiation_probe x-ray
_diffrn_radiation_source 'Nova (Cu) X-ray Source'
_diffrn_radiation_type CuK\a
_diffrn_radiation_wavelength 1.54184
_diffrn_reflns_av_R_equivalents 0.0336
_diffrn_reflns_Laue_measured_fraction_full 0.992
_diffrn_reflns_Laue_measured_fraction_max 0.972
_diffrn_reflns_limit_h_max 15
_diffrn_reflns_limit_h_min -14
_diffrn_reflns_limit_k_max 19
_diffrn_reflns_limit_k_min -14
_diffrn_reflns_limit_l_max 22
_diffrn_reflns_limit_l_min -20
_diffrn_reflns_number 28036
_diffrn_reflns_point_group_measured_fraction_full 0.992
_diffrn_reflns_point_group_measured_fraction_max 0.972
_diffrn_reflns_theta_full 67.684
_diffrn_reflns_theta_max 69.667
_diffrn_reflns_theta_min 2.837
_exptl_absorpt_coefficient_mu 4.067
_exptl_absorpt_correction_T_max 1.00000
_exptl_absorpt_correction_T_min 0.55607
_exptl_absorpt_correction_type multi-scan
_exptl_absorpt_process_details
;
CrysAlisPro, Oxford Diffraction Ltd.,
Version 1.171.34.36 (release 02-08-2010 CrysAlis171 .NET)
(compiled Aug  2 2010,13:00:58)
Empirical absorption correction using spherical harmonics,
 implemented in SCALE3 ABSPACK scaling algorithm.
;
_exptl_crystal_colour green
_exptl_crystal_density_diffrn 1.517
_exptl_crystal_density_method 'not measured'
_exptl_crystal_description prism
_exptl_crystal_F_000 1735
_exptl_crystal_size_max 0.34
_exptl_crystal_size_mid 0.12
_exptl_crystal_size_min 0.09
_refine_diff_density_max 1.522
_refine_diff_density_min -0.845
_refine_diff_density_rms 0.1
_refine_ls_extinction_method none
_refine_ls_goodness_of_fit_ref 1.028
_refine_ls_hydrogen_treatment constr
_refine_ls_matrix_type full
_refine_ls_number_constraints 0
_refine_ls_number_parameters 946
_refine_ls_number_reflns 13748
_refine_ls_number_restraints 6
_refine_ls_restrained_S_all 1.028
_refine_ls_R_factor_all 0.0633
_refine_ls_R_factor_gt 0.0537
_refine_ls_shift/su_max 0.001
_refine_ls_shift/su_mean 0
_refine_ls_structure_factor_coef Fsqd
_refine_ls_weighting_details 'w=1/[\s^2^(Fo^2^)+(0.0842P)^2^+6.6052P] where P=(Fo^2^+2Fc^2^)/3'
_refine_ls_weighting_scheme calc
_refine_ls_wR_factor_gt 0.1403
_refine_ls_wR_factor_ref 0.1493
_reflns_number_gt 11637
_reflns_number_total 13748
_reflns_threshold_expression 'I > 2\s(I)'
_cod_data_source_file ic5b01527_si_002.cif
_cod_data_source_block compound8b
_cod_database_code 4346440

loop_
_symmetry_equiv_pos_as_xyz
'x, y, z'
'-x, -y, -z'

loop_
_atom_site_label
_atom_site_type_symbol
_atom_site_fract_x
_atom_site_fract_y
_atom_site_fract_z
_atom_site_U_iso_or_equiv
_atom_site_adp_type
_atom_site_occupancy
_atom_site_calc_flag
_atom_site_disorder_assembly
_atom_site_disorder_group
Mo1 Mo 0.80457(2) 0.46901(2) 0.30055(2) 0.03020(10) Uani 1 d . .
Mo2 Mo 0.68565(2) 0.24234(2) 0.21195(2) 0.02774(10) Uani 1 d . .
P1 P 0.70857(8) 0.34307(6) 0.30085(6) 0.0295(2) Uani 1 d . .
P2 P 0.98650(9) 0.49400(7) 0.30822(7) 0.0410(3) Uani 1 d . .
O1 O 0.9162(3) 0.3903(2) 0.1669(2) 0.0493(8) Uani 1 d . .
O2 O 0.8659(3) 0.3591(3) 0.4509(2) 0.0574(9) Uani 1 d . .
C1 C 0.8772(3) 0.4165(3) 0.2176(3) 0.0366(9) Uani 1 d . .
C2 C 0.8467(4) 0.3957(3) 0.3934(3) 0.0400(10) Uani 1 d . .
C3 C 0.6410(4) 0.3130(3) 0.3895(3) 0.0413(10) Uani 1 d . .
H3A H 0.6083 0.364 0.4078 0.062 Uiso 1 calc . .
H3B H 0.6906 0.2807 0.4235 0.062 Uiso 1 calc . .
H3C H 0.589 0.2787 0.3834 0.062 Uiso 1 calc . .
C4 C 0.6308(4) 0.5388(4) 0.3079(4) 0.0254(15) Uiso 0.5 d A 1
H4 H 0.5751 0.5083 0.32 0.03 Uiso 0.5 calc A 1
C5 C 0.6730(5) 0.5630(4) 0.2364(3) 0.0304(18) Uiso 0.5 d A 1
H5 H 0.65 0.5512 0.1934 0.036 Uiso 0.5 calc A 1
C6 C 0.7567(5) 0.6085(5) 0.2420(4) 0.043(3) Uiso 0.5 d A 1
H6 H 0.7981 0.6316 0.2033 0.051 Uiso 0.5 calc A 1
C7 C 0.7662(5) 0.6123(5) 0.3170(4) 0.034(2) Uiso 0.5 d A 1
H7 H 0.8148 0.6384 0.336 0.041 Uiso 0.5 calc A 1
C8 C 0.6883(6) 0.5692(5) 0.3577(2) 0.041(2) Uiso 0.5 d A 1
H8 H 0.677 0.5622 0.4082 0.05 Uiso 0.5 calc A 1
C4B C 0.6484(6) 0.5441(5) 0.3378(5) 0.044(2) Uiso 0.5 d A 2
H4B H 0.6029 0.5156 0.3702 0.052 Uiso 0.5 calc A 2
C5B C 0.6495(6) 0.5539(5) 0.2605(5) 0.047(2) Uiso 0.5 d A 2
H5B H 0.6049 0.5329 0.2332 0.056 Uiso 0.5 calc A 2
C6B C 0.7307(7) 0.6014(5) 0.2320(3) 0.041(2) Uiso 0.5 d A 2
H6B H 0.7486 0.6169 0.1828 0.049 Uiso 0.5 calc A 2
C7B C 0.7797(5) 0.6209(4) 0.2918(5) 0.036(2) Uiso 0.5 d A 2
H7B H 0.8354 0.6515 0.2887 0.043 Uiso 0.5 calc A 2
C8B C 0.7288(7) 0.5855(5) 0.3572(3) 0.039(2) Uiso 0.5 d A 2
H8B H 0.7453 0.5889 0.4044 0.046 Uiso 0.5 calc A 2
C9 C 0.6104(3) 0.3676(3) 0.2347(2) 0.0343(9) Uani 1 d . .
C10 C 0.6500(4) 0.3836(3) 0.1602(2) 0.0376(9) Uani 1 d . .
H10 H 0.701 0.4173 0.1428 0.045 Uiso 1 calc . .
C11 C 0.5982(4) 0.3395(3) 0.1188(3) 0.0431(11) Uani 1 d . .
H11 H 0.6102 0.3375 0.0692 0.052 Uiso 1 calc . .
C12 C 0.5236(4) 0.2980(3) 0.1659(3) 0.0438(11) Uani 1 d . .
H12 H 0.4792 0.2641 0.1517 0.053 Uiso 1 calc . .
C13 C 0.5277(3) 0.3162(3) 0.2376(3) 0.0406(10) Uani 1 d . .
H13 H 0.4859 0.2988 0.2782 0.049 Uiso 1 calc . .
C14 C 0.7360(3) 0.1161(2) 0.2875(2) 0.0282(8) Uani 1 d . .
H14 H 0.7237 0.1078 0.3379 0.034 Uiso 1 calc . .
C15 C 0.8332(3) 0.1410(2) 0.2575(2) 0.0305(8) Uani 1 d . .
C16 C 0.8453(3) 0.1663(2) 0.1818(2) 0.0313(8) Uani 1 d . .
H16 H 0.9047 0.1891 0.1627 0.038 Uiso 1 calc . .
C17 C 0.7683(3) 0.1574(3) 0.1337(2) 0.0309(8) Uani 1 d . .
C18 C 0.6795(3) 0.1205(2) 0.1655(2) 0.0300(8) Uani 1 d . .
H18 H 0.6335 0.1068 0.1347 0.036 Uiso 1 calc . .
C19 C 0.6584(3) 0.1037(2) 0.2421(2) 0.0282(8) Uani 1 d . .
C20 C 0.9233(3) 0.1342(3) 0.3082(3) 0.0382(10) Uani 1 d . .
C21 C 1.0086(5) 0.1836(5) 0.2741(4) 0.075(2) Uani 1 d . .
H21A H 0.9814 0.2437 0.2645 0.113 Uiso 1 calc . .
H21B H 1.0342 0.164 0.2292 0.113 Uiso 1 calc . .
H21C H 1.0646 0.1745 0.307 0.113 Uiso 1 calc . .
C22 C 0.8896(5) 0.1636(4) 0.3814(3) 0.0602(15) Uani 1 d . .
H22A H 0.9466 0.1479 0.4137 0.09 Uiso 1 calc . .
H22B H 0.8314 0.1365 0.4026 0.09 Uiso 1 calc . .
H22C H 0.8697 0.2248 0.374 0.09 Uiso 1 calc . .
C23 C 0.9658(5) 0.0378(4) 0.3231(4) 0.072(2) Uani 1 d . .
H23A H 0.9921 0.0187 0.278 0.108 Uiso 1 calc . .
H23B H 0.9109 0.0066 0.3439 0.108 Uiso 1 calc . .
H23C H 1.0211 0.0279 0.3565 0.108 Uiso 1 calc . .
C24 C 0.7945(4) 0.1677(3) 0.0511(2) 0.0420(10) Uani 1 d . .
C25 C 0.6985(4) 0.1717(3) 0.0073(2) 0.0477(11) Uani 1 d . .
H25A H 0.6706 0.1188 0.0201 0.071 Uiso 1 calc . .
H25B H 0.7176 0.1803 -0.0439 0.071 Uiso 1 calc . .
H25C H 0.6468 0.2185 0.0181 0.071 Uiso 1 calc . .
C26 C 0.8463(5) 0.2478(4) 0.0244(3) 0.0556(13) Uani 1 d . .
H26A H 0.8583 0.2541 -0.0276 0.083 Uiso 1 calc . .
H26B H 0.9117 0.2418 0.0473 0.083 Uiso 1 calc . .
H26C H 0.8014 0.2976 0.0369 0.083 Uiso 1 calc . .
C27 C 0.8697(5) 0.0872(4) 0.0371(3) 0.0591(14) Uani 1 d . .
H27A H 0.837 0.0373 0.0535 0.089 Uiso 1 calc . .
H27B H 0.932 0.083 0.0632 0.089 Uiso 1 calc . .
H27C H 0.8873 0.091 -0.0143 0.089 Uiso 1 calc . .
C28 C 0.5665(3) 0.0586(3) 0.2758(2) 0.0361(9) Uani 1 d . .
C29 C 0.4735(4) 0.0788(4) 0.2271(3) 0.0489(12) Uani 1 d . .
H29A H 0.4211 0.0448 0.2477 0.073 Uiso 1 calc . .
H29B H 0.4955 0.0657 0.1793 0.073 Uiso 1 calc . .
H29C H 0.4453 0.1386 0.2235 0.073 Uiso 1 calc . .
C30 C 0.5293(4) 0.0848(4) 0.3493(3) 0.0519(12) Uani 1 d . .
H30A H 0.5118 0.1461 0.3437 0.078 Uiso 1 calc . .
H30B H 0.5836 0.0657 0.3833 0.078 Uiso 1 calc . .
H30C H 0.4688 0.059 0.3671 0.078 Uiso 1 calc . .
C31 C 0.6064(4) -0.0379(3) 0.2848(3) 0.0534(13) Uani 1 d . .
H31A H 0.6614 -0.0521 0.3187 0.08 Uiso 1 calc . .
H31B H 0.6325 -0.0531 0.2384 0.08 Uiso 1 calc . .
H31C H 0.5503 -0.0691 0.303 0.08 Uiso 1 calc . .
C32 C 1.0116(5) 0.5316(4) 0.3919(4) 0.075(2) Uani 1 d . .
H32A H 0.994 0.4911 0.4334 0.112 Uiso 1 calc . .
H32B H 0.9698 0.5864 0.3942 0.112 Uiso 1 calc . .
H32C H 1.084 0.5369 0.3922 0.112 Uiso 1 calc . .
C33 C 1.0299(5) 0.5768(4) 0.2376(5) 0.076(2) Uani 1 d . .
H33A H 1.1008 0.582 0.2451 0.114 Uiso 1 calc . .
H33B H 0.9862 0.6307 0.2403 0.114 Uiso 1 calc . .
H33C H 1.0256 0.5612 0.1904 0.114 Uiso 1 calc . .
C34 C 1.0897(3) 0.4027(3) 0.3034(3) 0.0361(9) Uani 1 d . .
C35 C 1.1223(4) 0.3489(3) 0.3670(3) 0.0426(10) Uani 1 d . .
H35 H 1.0907 0.3592 0.4117 0.051 Uiso 1 calc . .
C36 C 1.2013(4) 0.2801(3) 0.3644(3) 0.0490(12) Uani 1 d . .
H36 H 1.2232 0.2448 0.4073 0.059 Uiso 1 calc . .
C37 C 1.2473(4) 0.2638(3) 0.2984(3) 0.0506(13) Uani 1 d . .
H37 H 1.3001 0.2174 0.2966 0.061 Uiso 1 calc . .
C38 C 1.2152(4) 0.3165(3) 0.2348(3) 0.0503(12) Uani 1 d . .
H38 H 1.2464 0.3052 0.1901 0.06 Uiso 1 calc . .
C39 C 1.1366(4) 0.3859(3) 0.2370(3) 0.0433(10) Uani 1 d . .
H39 H 1.1154 0.4212 0.1939 0.052 Uiso 1 calc . .
B1 B 0.2512(3) 0.7917(3) 0.2796(2) 0.0268(8) Uani 1 d . .
C41 C 0.3025(3) 0.8198(2) 0.3480(2) 0.0271(7) Uani 1 d . .
C42 C 0.4001(3) 0.7806(2) 0.3738(2) 0.0276(8) Uani 1 d . .
H42 H 0.4336 0.7324 0.3551 0.033 Uiso 1 calc . .
C43 C 0.4484(3) 0.8110(3) 0.4261(2) 0.0295(8) Uani 1 d . .
C44 C 0.4028(3) 0.8838(3) 0.4543(2) 0.0302(8) Uani 1 d . .
H44 H 0.4357 0.9046 0.489 0.036 Uiso 1 calc . .
C45 C 0.3064(3) 0.9247(3) 0.4293(2) 0.0314(8) Uani 1 d . .
C46 C 0.2578(3) 0.8927(2) 0.3775(2) 0.0290(8) Uani 1 d . .
H46 H 0.193 0.921 0.362 0.035 Uiso 1 calc . .
C47 C 0.5528(3) 0.7649(3) 0.4504(2) 0.0361(9) Uani 1 d . .
F1 F 0.6266(2) 0.7704(2) 0.39661(18) 0.0558(7) Uani 1 d . .
F2 F 0.5524(2) 0.68004(17) 0.47043(16) 0.0487(6) Uani 1 d . .
F3 F 0.5855(3) 0.7924(2) 0.5070(2) 0.0718(11) Uani 1 d . .
C48 C 0.2554(3) 1.0044(3) 0.4565(3) 0.0381(9) Uani 1 d . .
F4 F 0.1503(4) 1.0081(3) 0.4677(3) 0.0382(12) Uiso 0.5 d B 1
F5 F 0.2729(7) 1.0741(5) 0.4139(4) 0.0665(19) Uiso 0.5 d B 1
F6 F 0.2849(5) 1.0080(4) 0.5249(3) 0.0509(13) Uiso 0.5 d B 1
F4B F 0.1717(8) 0.9961(7) 0.4958(6) 0.090(3) Uiso 0.5 d B 2
F5B F 0.2331(6) 1.0700(5) 0.3984(4) 0.0590(17) Uiso 0.5 d B 2
F6B F 0.3191(5) 1.0380(4) 0.4931(4) 0.0533(14) Uiso 0.5 d B 2
C51 C 0.1236(3) 0.8033(2) 0.2862(2) 0.0281(8) Uani 1 d . .
C52 C 0.0643(3) 0.8162(2) 0.2242(2) 0.0298(8) Uani 1 d . .
H52 H 0.0986 0.8211 0.1784 0.036 Uiso 1 calc . .
C53 C -0.0441(3) 0.8219(3) 0.2283(2) 0.0330(8) Uani 1 d . .
C54 C -0.0972(3) 0.8143(2) 0.2958(2) 0.0314(8) Uani 1 d . .
H54 H -0.1695 0.8191 0.2991 0.038 Uiso 1 calc . .
C55 C -0.0399(3) 0.7994(2) 0.3584(2) 0.0301(8) Uani 1 d . .
C56 C 0.0682(3) 0.7940(2) 0.3533(2) 0.0294(8) Uani 1 d . .
H56 H 0.1047 0.7839 0.396 0.035 Uiso 1 calc . .
C57 C -0.1036(3) 0.8363(3) 0.1606(3) 0.0407(10) Uani 1 d . .
F7 F -0.0479(5) 0.8387(5) 0.0991(4) 0.0547(17) Uiso 0.5 d C 1
F8 F -0.1683(6) 0.7789(4) 0.1633(4) 0.0597(16) Uiso 0.5 d C 1
F9 F -0.1761(6) 0.9128(5) 0.1592(4) 0.0556(16) Uiso 0.5 d C 1
F8B F -0.1242(6) 0.7594(5) 0.1437(4) 0.0610(16) Uiso 0.5 d C 2
F7B F -0.0538(5) 0.8747(4) 0.1016(3) 0.0430(13) Uiso 0.5 d C 2
F9B F -0.1963(7) 0.8807(6) 0.1630(4) 0.070(2) Uiso 0.5 d C 2
C58 C -0.0971(3) 0.7893(3) 0.4309(2) 0.0362(9) Uani 1 d . .
F10 F -0.1854(2) 0.8444(2) 0.43269(18) 0.0618(8) Uani 1 d . .
F11 F -0.1274(3) 0.7118(2) 0.44839(18) 0.0639(9) Uani 1 d . .
F12 F -0.0424(2) 0.7999(3) 0.48516(17) 0.0712(11) Uani 1 d . .
C61 C 0.2872(3) 0.6900(2) 0.2732(2) 0.0265(7) Uani 1 d . .
C62 C 0.3009(3) 0.6270(3) 0.3346(2) 0.0294(8) Uani 1 d . .
H62 H 0.2916 0.6435 0.3805 0.035 Uiso 1 calc . .
C63 C 0.3280(3) 0.5398(3) 0.3298(2) 0.0299(8) Uani 1 d . .
C64 C 0.3395(3) 0.5118(3) 0.2627(2) 0.0332(8) Uani 1 d . .
H64 H 0.3576 0.4538 0.2594 0.04 Uiso 1 calc . .
C65 C 0.3233(3) 0.5732(3) 0.2001(2) 0.0330(8) Uani 1 d . .
C66 C 0.2985(3) 0.6606(2) 0.2059(2) 0.0294(8) Uani 1 d . .
H66 H 0.2893 0.7005 0.1634 0.035 Uiso 1 calc . .
C67 C 0.3476(3) 0.4772(3) 0.3986(2) 0.0353(9) Uani 1 d . .
F13 F 0.3773(3) 0.39662(17) 0.38631(17) 0.0572(8) Uani 1 d . .
F14 F 0.4223(2) 0.49523(19) 0.43658(17) 0.0558(8) Uani 1 d . .
F15 F 0.2638(2) 0.4752(2) 0.44408(16) 0.0576(8) Uani 1 d . .
C68 C 0.3307(4) 0.5463(3) 0.1272(3) 0.0436(10) Uani 1 d . .
F16 F 0.3541(5) 0.4614(4) 0.1295(3) 0.0479(13) Uiso 0.5 d D 1
F17 F 0.3917(8) 0.5908(6) 0.0804(5) 0.078(2) Uiso 0.5 d D 1
F18 F 0.2416(8) 0.5661(7) 0.0940(6) 0.089(3) Uiso 0.5 d D 1
F16B F 0.3986(6) 0.4778(4) 0.1203(4) 0.0562(16) Uiso 0.5 d D 2
F17B F 0.3450(5) 0.6070(4) 0.0711(3) 0.0477(14) Uiso 0.5 d D 2
F18B F 0.2292(6) 0.5346(5) 0.1093(4) 0.0575(18) Uiso 0.5 d D 2
C71 C 0.2948(3) 0.8553(2) 0.2093(2) 0.0274(8) Uani 1 d . .
C72 C 0.3963(3) 0.8369(3) 0.1804(2) 0.0298(8) Uani 1 d . .
H72 H 0.4366 0.7849 0.198 0.036 Uiso 1 calc . .
C73 C 0.4389(3) 0.8937(3) 0.1260(2) 0.0310(8) Uani 1 d . .
C74 C 0.3811(3) 0.9725(3) 0.0983(2) 0.0333(8) Uani 1 d . .
H74 H 0.4092 1.0106 0.0616 0.04 Uiso 1 calc . .
C75 C 0.2808(3) 0.9924(3) 0.1269(2) 0.0324(8) Uani 1 d . .
C76 C 0.2385(3) 0.9354(2) 0.1814(2) 0.0285(8) Uani 1 d . .
H76 H 0.1711 0.9508 0.1999 0.034 Uiso 1 calc . .
C77 C 0.5468(3) 0.8722(3) 0.0950(3) 0.0393(9) Uani 1 d . .
F19 F 0.6006(2) 0.9383(2) 0.08640(17) 0.0538(7) Uani 1 d . .
F20 F 0.5471(2) 0.8513(2) 0.02765(17) 0.0561(8) Uani 1 d . .
F21 F 0.6036(2) 0.8070(2) 0.13600(19) 0.0655(9) Uani 1 d . .
C78 C 0.2200(4) 1.0781(3) 0.1002(3) 0.0405(10) Uani 1 d . .
F22 F 0.2301(3) 1.1017(3) 0.0283(2) 0.0830(12) Uani 1 d . .
F23 F 0.1181(3) 1.0820(2) 0.1138(3) 0.0850(13) Uani 1 d . .
F24 F 0.2485(4) 1.1407(2) 0.1281(3) 0.1054(18) Uani 1 d . .
C82 C 0.6114(9) 0.6279(7) 0.0370(6) 0.132(5) Uani 1 d . .
H82A H 0.6189 0.5665 0.0484 0.198 Uiso 1 calc . .
H82B H 0.5541 0.6487 0.0055 0.198 Uiso 1 calc . .
H82C H 0.598 0.6521 0.0812 0.198 Uiso 1 calc . .
C81 C 0.7048(9) 0.6524(7) 0.0011(6) 0.057(3) Uani 0.5 d . .
H81A H 0.7103 0.6381 -0.0479 0.069 Uiso 0.5 calc . .
H81B H 0.7012 0.7141 -0.0031 0.069 Uiso 0.5 calc . .
O3 O 0.7903(7) 0.6133(7) 0.0369(5) 0.075(2) Uani 0.5 d . .
C83 C 0.8799(10) 0.6312(10) -0.0034(9) 0.085(4) Uani 0.5 d . .
H83A H 0.8759 0.6929 -0.0169 0.102 Uiso 0.5 calc . .
H83B H 0.8841 0.6065 -0.0479 0.102 Uiso 0.5 calc . .
C84 C 0.9698(12) 0.5990(12) 0.0349(11) 0.114(7) Uani 0.5 d . .
H84A H 0.9564 0.6051 0.0854 0.171 Uiso 0.5 calc . .
H84B H 1.0249 0.6304 0.0148 0.171 Uiso 0.5 calc . .
H84C H 0.99 0.5394 0.031 0.171 Uiso 0.5 calc . .

loop_
_atom_site_aniso_label
_atom_site_aniso_U_11
_atom_site_aniso_U_22
_atom_site_aniso_U_33
_atom_site_aniso_U_23
_atom_site_aniso_U_13
_atom_site_aniso_U_12
Mo1 0.02633(17) 0.02490(16) 0.03979(19) -0.00759(13) -0.00177(13) -0.00246(12)
Mo2 0.02307(16) 0.02575(16) 0.03447(18) -0.00393(12) -0.00684(12) -0.00246(12)
P1 0.0265(5) 0.0269(5) 0.0349(5) -0.0047(4) -0.0012(4) -0.0035(4)
P2 0.0295(5) 0.0293(5) 0.0664(8) -0.0136(5) -0.0047(5) -0.0037(4)
O1 0.0421(18) 0.058(2) 0.051(2) -0.0212(17) 0.0076(15) -0.0097(16)
O2 0.067(2) 0.057(2) 0.046(2) 0.0007(17) -0.0143(18) -0.0074(18)
C1 0.030(2) 0.034(2) 0.047(2) -0.0071(19) -0.0016(18) -0.0061(17)
C2 0.041(2) 0.037(2) 0.044(3) -0.010(2) -0.0029(19) -0.0077(19)
C3 0.036(2) 0.043(2) 0.045(2) -0.005(2) 0.0058(19) -0.0083(19)
C9 0.0273(19) 0.0275(19) 0.047(2) -0.0064(17) -0.0046(17) -0.0003(15)
C10 0.041(2) 0.0266(19) 0.043(2) 0.0013(17) -0.0111(19) -0.0002(17)
C11 0.044(3) 0.038(2) 0.043(2) 0.0008(19) -0.022(2) 0.0049(19)
C12 0.033(2) 0.033(2) 0.064(3) -0.004(2) -0.025(2) 0.0042(18)
C13 0.026(2) 0.033(2) 0.061(3) -0.008(2) -0.0062(19) 0.0030(17)
C14 0.0307(19) 0.0237(18) 0.0288(19) -0.0024(14) -0.0060(15) 0.0003(15)
C15 0.0274(19) 0.0243(18) 0.040(2) -0.0066(16) -0.0075(16) -0.0008(15)
C16 0.0236(18) 0.0276(19) 0.043(2) -0.0054(16) -0.0014(16) -0.0032(15)
C17 0.0252(19) 0.032(2) 0.035(2) -0.0047(16) -0.0014(16) -0.0039(15)
C18 0.0275(19) 0.0281(19) 0.036(2) -0.0086(16) -0.0067(16) -0.0046(15)
C19 0.0247(18) 0.0246(18) 0.036(2) -0.0053(15) -0.0017(15) -0.0043(14)
C20 0.031(2) 0.031(2) 0.054(3) -0.0100(18) -0.0168(19) -0.0006(17)
C21 0.050(3) 0.101(5) 0.080(4) 0.006(4) -0.027(3) -0.041(3)
C22 0.053(3) 0.071(4) 0.059(3) -0.020(3) -0.031(3) 0.005(3)
C23 0.066(4) 0.045(3) 0.108(5) -0.028(3) -0.056(4) 0.021(3)
C24 0.044(2) 0.047(3) 0.035(2) -0.0037(19) -0.0005(19) -0.009(2)
C25 0.058(3) 0.055(3) 0.029(2) -0.006(2) -0.007(2) -0.007(2)
C26 0.065(3) 0.064(3) 0.038(3) 0.007(2) 0.000(2) -0.025(3)
C27 0.059(3) 0.067(3) 0.046(3) -0.010(3) 0.010(2) 0.003(3)
C28 0.033(2) 0.036(2) 0.041(2) -0.0058(18) 0.0010(18) -0.0107(18)
C29 0.033(2) 0.062(3) 0.055(3) -0.008(2) -0.002(2) -0.020(2)
C30 0.046(3) 0.067(3) 0.047(3) -0.011(2) 0.012(2) -0.025(2)
C31 0.049(3) 0.033(2) 0.076(4) 0.002(2) 0.007(3) -0.013(2)
C32 0.044(3) 0.072(4) 0.121(6) -0.062(4) -0.023(3) 0.008(3)
C33 0.044(3) 0.035(3) 0.140(7) 0.012(3) 0.003(3) -0.009(2)
C34 0.027(2) 0.029(2) 0.054(3) -0.0098(18) -0.0021(18) -0.0078(16)
C35 0.034(2) 0.041(2) 0.053(3) -0.011(2) -0.003(2) -0.0047(19)
C36 0.036(2) 0.042(3) 0.069(3) -0.005(2) -0.010(2) -0.004(2)
C37 0.029(2) 0.037(2) 0.086(4) -0.014(2) 0.001(2) -0.0028(19)
C38 0.040(3) 0.050(3) 0.065(3) -0.022(3) 0.016(2) -0.013(2)
C39 0.037(2) 0.041(2) 0.050(3) -0.005(2) 0.002(2) -0.0066(19)
B1 0.023(2) 0.028(2) 0.030(2) -0.0047(17) -0.0037(16) -0.0016(16)
C41 0.0236(18) 0.0289(18) 0.0283(18) -0.0016(15) 0.0002(14) -0.0056(15)
C42 0.0244(18) 0.0274(18) 0.0303(19) -0.0049(15) -0.0007(15) -0.0017(15)
C43 0.0253(19) 0.0315(19) 0.0309(19) -0.0024(15) -0.0037(15) -0.0037(15)
C44 0.0297(19) 0.0311(19) 0.0300(19) -0.0048(15) -0.0038(15) -0.0041(16)
C45 0.031(2) 0.032(2) 0.0306(19) -0.0035(16) -0.0011(16) -0.0053(16)
C46 0.0248(18) 0.0280(18) 0.033(2) -0.0034(15) -0.0031(15) -0.0005(15)
C47 0.030(2) 0.041(2) 0.039(2) -0.0093(18) -0.0083(17) -0.0019(17)
F1 0.0283(13) 0.0583(17) 0.073(2) 0.0034(15) 0.0011(13) 0.0010(12)
F2 0.0448(15) 0.0401(14) 0.0539(16) 0.0055(12) -0.0115(12) 0.0058(12)
F3 0.0556(19) 0.080(2) 0.087(2) -0.0451(19) -0.0446(18) 0.0211(16)
C48 0.034(2) 0.036(2) 0.044(2) -0.0100(19) -0.0040(18) 0.0002(18)
C51 0.0249(18) 0.0232(17) 0.036(2) -0.0049(15) -0.0029(15) -0.0027(14)
C52 0.0253(19) 0.0280(19) 0.035(2) -0.0008(15) -0.0045(15) -0.0035(15)
C53 0.031(2) 0.0274(19) 0.040(2) -0.0010(16) -0.0056(17) -0.0052(16)
C54 0.0220(18) 0.0286(19) 0.043(2) -0.0058(16) -0.0036(16) -0.0023(15)
C55 0.0271(19) 0.0262(18) 0.038(2) -0.0081(16) 0.0002(16) -0.0032(15)
C56 0.0265(19) 0.0257(18) 0.036(2) -0.0044(15) -0.0029(16) -0.0038(15)
C57 0.026(2) 0.046(2) 0.048(3) 0.005(2) -0.0111(18) -0.0076(18)
C58 0.028(2) 0.040(2) 0.043(2) -0.0128(18) 0.0029(17) -0.0055(17)
F10 0.0466(17) 0.068(2) 0.0651(19) -0.0207(16) 0.0163(14) 0.0108(14)
F11 0.090(2) 0.0469(16) 0.0562(18) -0.0128(14) 0.0321(17) -0.0261(16)
F12 0.0443(16) 0.138(3) 0.0431(16) -0.0314(19) 0.0049(13) -0.0331(19)
C61 0.0193(16) 0.0289(18) 0.0312(19) -0.0032(15) -0.0024(14) -0.0045(14)
C62 0.0228(18) 0.031(2) 0.034(2) -0.0040(16) -0.0030(15) -0.0042(15)
C63 0.0233(18) 0.0299(19) 0.036(2) -0.0015(16) -0.0050(15) -0.0052(15)
C64 0.030(2) 0.0283(19) 0.040(2) -0.0059(17) -0.0040(17) -0.0013(16)
C65 0.030(2) 0.030(2) 0.038(2) -0.0041(16) -0.0007(16) -0.0034(16)
C66 0.0267(19) 0.0281(19) 0.033(2) -0.0024(15) -0.0031(15) -0.0034(15)
C67 0.033(2) 0.031(2) 0.041(2) -0.0005(17) -0.0070(18) -0.0054(17)
F13 0.084(2) 0.0302(13) 0.0513(16) 0.0037(12) -0.0167(15) 0.0030(14)
F14 0.0583(18) 0.0547(16) 0.0549(17) 0.0120(13) -0.0301(14) -0.0202(14)
F15 0.0469(16) 0.0697(19) 0.0446(15) 0.0183(14) 0.0031(13) -0.0046(14)
C68 0.059(3) 0.031(2) 0.039(2) -0.0054(18) -0.004(2) -0.003(2)
C71 0.0231(17) 0.0318(19) 0.0292(19) -0.0080(15) -0.0026(14) -0.0062(15)
C72 0.0274(19) 0.0306(19) 0.0312(19) -0.0048(16) -0.0039(15) -0.0025(15)
C73 0.0241(19) 0.038(2) 0.032(2) -0.0064(16) -0.0025(15) -0.0053(16)
C74 0.032(2) 0.034(2) 0.034(2) -0.0033(16) -0.0003(16) -0.0093(17)
C75 0.031(2) 0.030(2) 0.036(2) -0.0027(16) -0.0063(16) -0.0042(16)
C76 0.0268(19) 0.0282(18) 0.0308(19) -0.0040(15) -0.0006(15) -0.0057(15)
C77 0.032(2) 0.044(2) 0.040(2) -0.0031(19) 0.0002(18) -0.0055(18)
F19 0.0329(14) 0.0700(19) 0.0614(18) -0.0114(15) 0.0074(12) -0.0194(13)
F20 0.0419(15) 0.072(2) 0.0577(18) -0.0262(15) 0.0136(13) -0.0096(14)
F21 0.0294(14) 0.076(2) 0.074(2) 0.0175(17) 0.0070(13) 0.0084(14)
C78 0.037(2) 0.034(2) 0.045(2) 0.0036(19) 0.0033(19) -0.0022(18)
F22 0.090(3) 0.076(2) 0.056(2) 0.0245(17) 0.0070(18) 0.029(2)
F23 0.0443(18) 0.066(2) 0.116(3) 0.038(2) 0.0124(19) 0.0139(16)
F24 0.127(4) 0.0366(17) 0.158(4) -0.024(2) -0.079(3) 0.011(2)
C82 0.197(13) 0.094(7) 0.111(8) -0.015(6) -0.075(9) -0.014(7)
C81 0.063(7) 0.051(6) 0.060(7) -0.015(5) -0.002(5) -0.006(5)
O3 0.076(6) 0.091(6) 0.057(5) -0.026(5) -0.010(4) 0.005(5)
C83 0.070(9) 0.082(10) 0.108(12) -0.037(9) -0.007(9) -0.001(8)
C84 0.146(19) 0.095(13) 0.108(14) -0.010(11) 0.012(13) -0.050(13)

loop_
_atom_type_symbol
_atom_type_description
_atom_type_scat_dispersion_real
_atom_type_scat_dispersion_imag
_atom_type_scat_source
C C 0.0181 0.0091 'International Tables Vol C Tables 4.2.6.8 and 6.1.1.4'
H H 0 0 'International Tables Vol C Tables 4.2.6.8 and 6.1.1.4'
B B 0.009 0.0039 'International Tables Vol C Tables 4.2.6.8 and 6.1.1.4'
F F 0.0727 0.0534 'International Tables Vol C Tables 4.2.6.8 and 6.1.1.4'
Mo Mo -0.0483 2.7339 'International Tables Vol C Tables 4.2.6.8 and 6.1.1.4'
O O 0.0492 0.0322 'International Tables Vol C Tables 4.2.6.8 and 6.1.1.4'
P P 0.2955 0.4335 'International Tables Vol C Tables 4.2.6.8 and 6.1.1.4'

loop_
_geom_angle_atom_site_label_1
_geom_angle_atom_site_label_2
_geom_angle_atom_site_label_3
_geom_angle
P1 Mo1 P2 137.94(4)
P1 Mo1 C1 78.39(13)
P1 Mo1 C2 78.33(14)
P2 Mo1 C1 77.61(13)
P2 Mo1 C2 77.75(14)
C2 Mo1 C1 109.31(19)
C2 Mo1 C4B 100.6(2)
C1 Mo1 C4B 143.3(3)
C2 Mo1 C6 145.6(2)
C1 Mo1 C6 99.8(2)
C2 Mo1 C7 110.1(2)
C1 Mo1 C7 130.5(2)
C6 Mo1 C7 35.57(10)
C2 Mo1 C5B 134.2(3)
C1 Mo1 C5B 108.8(2)
C4B Mo1 C5B 35.59(10)
C2 Mo1 C5 147.3(2)
C1 Mo1 C5 98.58(19)
C6 Mo1 C5 35.51(9)
C7 Mo1 C5 58.98(11)
C2 Mo1 C8B 93.74(19)
C1 Mo1 C8B 153.4(2)
C4B Mo1 C8B 35.56(9)
C5B Mo1 C8B 58.91(12)
C2 Mo1 C8 94.09(18)
C1 Mo1 C8 156.54(18)
C6 Mo1 C8 58.88(11)
C7 Mo1 C8 35.28(9)
C5 Mo1 C8 58.63(10)
C2 Mo1 C4 112.1(2)
C1 Mo1 C4 127.6(2)
C6 Mo1 C4 58.82(10)
C7 Mo1 C4 58.67(10)
C5 Mo1 C4 35.19(8)
C8 Mo1 C4 35.06(8)
C2 Mo1 C6B 152.02(19)
C1 Mo1 C6B 97.46(19)
C4B Mo1 C6B 58.71(12)
C5B Mo1 C6B 35.09(10)
C8B Mo1 C6B 58.36(11)
C2 Mo1 C7B 119.9(2)
C1 Mo1 C7B 118.5(2)
C4B Mo1 C7B 58.67(11)
C5B Mo1 C7B 58.38(12)
C8B Mo1 C7B 35.05(9)
C6B Mo1 C7B 34.79(9)
C9 Mo2 C17 150.57(16)
C9 Mo2 C13 37.99(16)
C17 Mo2 C13 141.76(16)
C9 Mo2 C19 137.32(15)
C17 Mo2 C19 67.09(14)
C13 Mo2 C19 102.55(15)
C9 Mo2 C18 149.78(15)
C17 Mo2 C18 36.77(15)
C13 Mo2 C18 114.45(15)
C19 Mo2 C18 36.40(15)
C9 Mo2 C14 131.60(15)
C17 Mo2 C14 77.50(14)
C13 Mo2 C14 116.75(16)
C19 Mo2 C14 36.22(14)
C18 Mo2 C14 64.06(14)
C9 Mo2 C10 37.53(17)
C17 Mo2 C10 113.11(16)
C13 Mo2 C10 61.89(17)
C19 Mo2 C10 156.52(15)
C18 Mo2 C10 130.72(15)
C14 Mo2 C10 165.10(15)
C9 Mo2 C12 61.10(16)
C17 Mo2 C12 106.55(16)
C13 Mo2 C12 36.08(18)
C19 Mo2 C12 97.26(15)
C18 Mo2 C12 88.88(15)
C14 Mo2 C12 129.20(16)
C10 Mo2 C12 59.61(16)
C9 Mo2 C16 142.86(15)
C17 Mo2 C16 36.35(14)
C13 Mo2 C16 178.05(16)
C19 Mo2 C16 77.23(14)
C18 Mo2 C16 64.22(14)
C14 Mo2 C16 64.20(14)
C10 Mo2 C16 117.68(16)
C12 Mo2 C16 141.97(17)
C9 Mo2 C11 60.80(17)
C17 Mo2 C11 93.17(16)
C13 Mo2 C11 60.63(18)
C19 Mo2 C11 123.07(15)
C18 Mo2 C11 97.41(15)
C14 Mo2 C11 159.27(15)
C10 Mo2 C11 34.99(16)
C12 Mo2 C11 35.74(18)
C16 Mo2 C11 117.82(17)
C9 Mo2 C15 135.25(14)
C17 Mo2 C15 63.76(14)
C13 Mo2 C15 147.09(17)
C19 Mo2 C15 64.17(13)
C18 Mo2 C15 73.77(13)
C14 Mo2 C15 35.48(14)
C10 Mo2 C15 138.43(15)
C12 Mo2 C15 161.00(15)
C16 Mo2 C15 34.51(15)
C11 Mo2 C15 152.22(17)
C9 Mo2 P1 43.45(11)
C17 Mo2 P1 145.17(10)
C13 Mo2 P1 71.48(12)
C19 Mo2 P1 126.31(10)
C18 Mo2 P1 161.24(11)
C14 Mo2 P1 97.22(10)
C10 Mo2 P1 68.03(11)
C12 Mo2 P1 103.26(12)
C16 Mo2 P1 110.24(10)
C11 Mo2 P1 100.78(12)
C15 Mo2 P1 91.85(9)
C9 P1 C3 106.1(2)
C9 P1 Mo1 111.40(14)
C3 P1 Mo1 112.13(16)
C9 P1 Mo2 56.99(13)
C3 P1 Mo2 110.97(16)
Mo1 P1 Mo2 136.86(4)
C34 P2 C32 103.4(2)
C34 P2 C33 102.6(3)
C32 P2 C33 102.0(4)
C34 P2 Mo1 117.18(13)
C32 P2 Mo1 114.2(2)
C33 P2 Mo1 115.5(2)
O1 C1 Mo1 175.9(4)
O2 C2 Mo1 173.4(4)
P1 C3 H3A 109.5
P1 C3 H3B 109.5
H3A C3 H3B 109.5
P1 C3 H3C 109.5
H3A C3 H3C 109.5
H3B C3 H3C 109.5
C5 C4 C8 108
C5 C4 Mo1 71.5(3)
C8 C4 Mo1 72.3(2)
C5 C4 H4 126
C8 C4 H4 126
Mo1 C4 H4 121.9
C4 C5 C6 108
C4 C5 Mo1 73.3(3)
C6 C5 Mo1 71.5(2)
C4 C5 H5 126
C6 C5 H5 126
Mo1 C5 H5 121
C7 C6 C5 108
C7 C6 Mo1 72.6(2)
C5 C6 Mo1 72.9(2)
C7 C6 H6 126
C5 C6 H6 126
Mo1 C6 H6 120.2
C6 C7 C8 108
C6 C7 Mo1 71.8(3)
C8 C7 Mo1 73.3(3)
C6 C7 H7 126
C8 C7 H7 126
Mo1 C7 H7 120.7
C7 C8 C4 108
C7 C8 Mo1 71.4(3)
C4 C8 Mo1 72.6(2)
C7 C8 H8 126
C4 C8 H8 126
Mo1 C8 H8 121.7
C8B C4B C5B 108
C8B C4B Mo1 73.2(3)
C5B C4B Mo1 73.1(3)
C8B C4B H4B 126
C5B C4B H4B 126
Mo1 C4B H4B 119.5
C6B C5B C4B 108
C6B C5B Mo1 74.0(3)
C4B C5B Mo1 71.3(3)
C6B C5B H5B 126
C4B C5B H5B 126
Mo1 C5B H5B 120.5
C5B C6B C7B 108
C5B C6B Mo1 70.9(3)
C7B C6B Mo1 72.7(3)
C5B C6B H6B 126
C7B C6B H6B 126
Mo1 C6B H6B 122.1
C8B C7B C6B 108
C8B C7B Mo1 71.0(3)
C6B C7B Mo1 72.5(3)
C8B C7B H7B 126
C6B C7B H7B 126
Mo1 C7B H7B 122.2
C4B C8B C7B 108
C4B C8B Mo1 71.2(3)
C7B C8B Mo1 73.9(3)
C4B C8B H8B 126
C7B C8B H8B 126
Mo1 C8B H8B 120.6
C10 C9 C13 108.3(4)
C10 C9 P1 114.4(3)
C13 C9 P1 121.3(3)
C10 C9 Mo2 75.4(2)
C13 C9 Mo2 74.1(2)
P1 C9 Mo2 79.56(15)
C11 C10 C9 108.0(4)
C11 C10 Mo2 74.8(2)
C9 C10 Mo2 67.1(2)
C11 C10 H10 126
C9 C10 H10 126
Mo2 C10 H10 123.7
C10 C11 C12 108.1(4)
C10 C11 Mo2 70.2(2)
C12 C11 Mo2 70.9(2)
C10 C11 H11 125.9
C12 C11 H11 125.9
Mo2 C11 H11 124.6
C13 C12 C11 109.6(4)
C13 C12 Mo2 69.9(2)
C11 C12 Mo2 73.4(2)
C13 C12 H12 125.2
C11 C12 H12 125.2
Mo2 C12 H12 123
C12 C13 C9 105.9(4)
C12 C13 Mo2 74.0(3)
C9 C13 Mo2 67.9(2)
C12 C13 H13 127.1
C9 C13 H13 127.1
Mo2 C13 H13 122.8
C19 C14 C15 121.4(4)
C19 C14 Mo2 71.3(2)
C15 C14 Mo2 76.8(2)
C19 C14 H14 119.3
C15 C14 H14 119.3
Mo2 C14 H14 124.2
C16 C15 C14 119.1(3)
C16 C15 C20 121.6(4)
C14 C15 C20 119.2(4)
C16 C15 Mo2 69.2(2)
C14 C15 Mo2 67.8(2)
C20 C15 Mo2 139.6(3)
C15 C16 C17 121.2(4)
C15 C16 Mo2 76.3(2)
C17 C16 Mo2 69.6(2)
C15 C16 H16 119.4
C17 C16 H16 119.4
Mo2 C16 H16 126.7
C16 C17 C18 117.3(4)
C16 C17 C24 119.2(4)
C18 C17 C24 121.9(4)
C16 C17 Mo2 74.1(2)
C18 C17 Mo2 72.3(2)
C24 C17 Mo2 135.9(3)
C19 C18 C17 122.9(4)
C19 C18 Mo2 71.8(2)
C17 C18 Mo2 70.9(2)
C19 C18 H18 118.5
C17 C18 H18 118.5
Mo2 C18 H18 132
C14 C19 C18 117.0(4)
C14 C19 C28 119.7(4)
C18 C19 C28 122.4(3)
C14 C19 Mo2 72.5(2)
C18 C19 Mo2 71.8(2)
C28 C19 Mo2 135.1(3)
C21 C20 C22 107.6(5)
C21 C20 C15 113.0(4)
C22 C20 C15 113.8(4)
C21 C20 C23 109.8(5)
C22 C20 C23 108.0(5)
C15 C20 C23 104.5(3)
C20 C21 H21A 109.5
C20 C21 H21B 109.5
H21A C21 H21B 109.5
C20 C21 H21C 109.5
H21A C21 H21C 109.5
H21B C21 H21C 109.5
C20 C22 H22A 109.5
C20 C22 H22B 109.5
H22A C22 H22B 109.5
C20 C22 H22C 109.5
H22A C22 H22C 109.5
H22B C22 H22C 109.5
C20 C23 H23A 109.5
C20 C23 H23B 109.5
H23A C23 H23B 109.5
C20 C23 H23C 109.5
H23A C23 H23C 109.5
H23B C23 H23C 109.5
C25 C24 C27 107.0(4)
C25 C24 C26 109.5(4)
C27 C24 C26 109.7(4)
C25 C24 C17 112.0(4)
C27 C24 C17 107.0(4)
C26 C24 C17 111.6(4)
C24 C25 H25A 109.5
C24 C25 H25B 109.5
H25A C25 H25B 109.5
C24 C25 H25C 109.5
H25A C25 H25C 109.5
H25B C25 H25C 109.5
C24 C26 H26A 109.5
C24 C26 H26B 109.5
H26A C26 H26B 109.5
C24 C26 H26C 109.5
H26A C26 H26C 109.5
H26B C26 H26C 109.5
C24 C27 H27A 109.5
C24 C27 H27B 109.5
H27A C27 H27B 109.5
C24 C27 H27C 109.5
H27A C27 H27C 109.5
H27B C27 H27C 109.5
C30 C28 C29 107.5(4)
C30 C28 C31 110.3(4)
C29 C28 C31 108.8(4)
C30 C28 C19 111.5(4)
C29 C28 C19 112.4(4)
C31 C28 C19 106.3(4)
C28 C29 H29A 109.5
C28 C29 H29B 109.5
H29A C29 H29B 109.5
C28 C29 H29C 109.5
H29A C29 H29C 109.5
H29B C29 H29C 109.5
C28 C30 H30A 109.5
C28 C30 H30B 109.5
H30A C30 H30B 109.5
C28 C30 H30C 109.5
H30A C30 H30C 109.5
H30B C30 H30C 109.5
C28 C31 H31A 109.5
C28 C31 H31B 109.5
H31A C31 H31B 109.5
C28 C31 H31C 109.5
H31A C31 H31C 109.5
H31B C31 H31C 109.5
P2 C32 H32A 109.5
P2 C32 H32B 109.5
H32A C32 H32B 109.5
P2 C32 H32C 109.5
H32A C32 H32C 109.5
H32B C32 H32C 109.5
P2 C33 H33A 109.5
P2 C33 H33B 109.5
H33A C33 H33B 109.5
P2 C33 H33C 109.5
H33A C33 H33C 109.5
H33B C33 H33C 109.5
C39 C34 C35 119.0(4)
C39 C34 P2 121.1(4)
C35 C34 P2 119.9(4)
C36 C35 C34 120.7(5)
C36 C35 H35 119.7
C34 C35 H35 119.7
C37 C36 C35 120.0(5)
C37 C36 H36 120
C35 C36 H36 120
C36 C37 C38 120.0(5)
C36 C37 H37 120
C38 C37 H37 120
C37 C38 C39 120.4(5)
C37 C38 H38 119.8
C39 C38 H38 119.8
C38 C39 C34 120.0(5)
C38 C39 H39 120
C34 C39 H39 120
C41 B1 C61 112.6(3)
C41 B1 C51 113.3(3)
C61 B1 C51 104.3(3)
C41 B1 C71 102.2(3)
C61 B1 C71 112.2(3)
C51 B1 C71 112.5(3)
C46 C41 C42 115.6(3)
C46 C41 B1 121.2(3)
C42 C41 B1 122.6(3)
C43 C42 C41 122.4(4)
C43 C42 H42 118.8
C41 C42 H42 118.8
C42 C43 C44 120.9(4)
C42 C43 C47 118.6(4)
C44 C43 C47 120.4(4)
C43 C44 C45 118.1(4)
C43 C44 H44 121
C45 C44 H44 121
C44 C45 C46 120.4(4)
C44 C45 C48 120.1(4)
C46 C45 C48 119.4(4)
C45 C46 C41 122.6(4)
C45 C46 H46 118.7
C41 C46 H46 118.7
F3 C47 F1 108.0(4)
F3 C47 F2 106.2(4)
F1 C47 F2 104.5(3)
F3 C47 C43 113.4(4)
F1 C47 C43 112.2(4)
F2 C47 C43 111.9(3)
F4B C48 F6B 108.6(7)
F5 C48 F4 108.0(6)
F5 C48 F6 108.3(6)
F4 C48 F6 101.3(5)
F4B C48 F5B 108.8(7)
F6B C48 F5B 101.0(5)
F4B C48 C45 114.3(6)
F5 C48 C45 113.4(5)
F6B C48 C45 113.1(4)
F4 C48 C45 113.0(4)
F6 C48 C45 112.0(4)
F5B C48 C45 110.2(4)
C56 C51 C52 116.1(4)
C56 C51 B1 122.4(3)
C52 C51 B1 121.3(4)
C53 C52 C51 122.6(4)
C53 C52 H52 118.7
C51 C52 H52 118.7
C54 C53 C52 120.0(4)
C54 C53 C57 119.5(4)
C52 C53 C57 120.5(4)
C53 C54 C55 118.6(4)
C53 C54 H54 120.7
C55 C54 H54 120.7
C54 C55 C56 120.7(4)
C54 C55 C58 118.4(4)
C56 C55 C58 120.9(4)
C55 C56 C51 122.0(4)
C55 C56 H56 119
C51 C56 H56 119
F7 C57 F8 109.1(6)
F9B C57 F7B 105.8(6)
F9B C57 F8B 102.1(6)
F7B C57 F8B 106.8(5)
F7 C57 F9 109.9(6)
F8 C57 F9 100.5(5)
F9B C57 C53 116.5(5)
F7 C57 C53 116.0(5)
F8 C57 C53 111.4(5)
F7B C57 C53 113.5(4)
F8B C57 C53 111.2(4)
F9 C57 C53 108.9(5)
F12 C58 F10 106.3(4)
F12 C58 F11 107.2(4)
F10 C58 F11 104.2(4)
F12 C58 C55 113.7(4)
F10 C58 C55 112.8(4)
F11 C58 C55 112.0(3)
C62 C61 C66 115.8(4)
C62 C61 B1 122.1(3)
C66 C61 B1 122.0(3)
C61 C62 C63 122.6(4)
C61 C62 H62 118.7
C63 C62 H62 118.7
C64 C63 C62 120.8(4)
C64 C63 C67 120.4(4)
C62 C63 C67 118.8(4)
C63 C64 C65 118.1(4)
C63 C64 H64 121
C65 C64 H64 121
C64 C65 C66 120.3(4)
C64 C65 C68 120.1(4)
C66 C65 C68 119.6(4)
C61 C66 C65 122.4(4)
C61 C66 H66 118.8
C65 C66 H66 118.8
F14 C67 F15 105.8(4)
F14 C67 F13 106.3(4)
F15 C67 F13 105.9(4)
F14 C67 C63 112.4(3)
F15 C67 C63 113.0(3)
F13 C67 C63 112.8(4)
F16B C68 F17B 108.7(6)
F18 C68 F17 100.9(7)
F18 C68 F16 103.7(7)
F17 C68 F16 113.7(6)
F16B C68 F18B 110.6(5)
F17B C68 F18B 96.7(6)
F16B C68 C65 115.1(5)
F18 C68 C65 112.6(6)
F17B C68 C65 115.5(4)
F17 C68 C65 111.6(5)
F16 C68 C65 113.4(4)
F18B C68 C65 108.7(5)
C72 C71 C76 116.3(4)
C72 C71 B1 120.7(3)
C76 C71 B1 122.5(3)
C73 C72 C71 122.0(4)
C73 C72 H72 119
C71 C72 H72 119
C72 C73 C74 120.8(4)
C72 C73 C77 121.3(4)
C74 C73 C77 118.0(4)
C75 C74 C73 118.0(4)
C75 C74 H74 121
C73 C74 H74 121
C74 C75 C76 121.1(4)
C74 C75 C78 118.5(4)
C76 C75 C78 120.4(4)
C75 C76 C71 121.8(4)
C75 C76 H76 119.1
C71 C76 H76 119.1
F21 C77 F19 106.5(4)
F21 C77 F20 107.2(4)
F19 C77 F20 104.7(4)
F21 C77 C73 113.1(4)
F19 C77 C73 112.8(4)
F20 C77 C73 112.0(4)
F24 C78 F23 106.7(5)
F24 C78 F22 104.8(4)
F23 C78 F22 104.6(4)
F24 C78 C75 113.1(4)
F23 C78 C75 113.6(4)
F22 C78 C75 113.4(4)
C81 C82 H82A 109.5
C81 C82 H82B 109.5
H82A C82 H82B 109.5
C81 C82 H82C 109.5
H82A C82 H82C 109.5
H82B C82 H82C 109.5
O3 C81 C82 112.3(10)
O3 C81 H81A 109.1
C82 C81 H81A 109.1
O3 C81 H81B 109.1
C82 C81 H81B 109.1
H81A C81 H81B 107.9
C81 O3 C83 110.7(11)
O3 C83 C84 112.4(13)
O3 C83 H83A 109.1
C84 C83 H83A 109.1
O3 C83 H83B 109.1
C84 C83 H83B 109.1
H83A C83 H83B 107.9
C83 C84 H84A 109.5
C83 C84 H84B 109.5
H84A C84 H84B 109.5
C83 C84 H84C 109.5
H84A C84 H84C 109.5
H84B C84 H84C 109.5

loop_
_geom_bond_atom_site_label_1
_geom_bond_atom_site_label_2
_geom_bond_distance
Mo1 C2 1.975(5)
Mo1 C1 1.986(5)
Mo1 C4B 2.312(7)
Mo1 C6 2.319(7)
Mo1 C7 2.330(7)
Mo1 C5B 2.334(7)
Mo1 C5 2.337(6)
Mo1 C8B 2.338(7)
Mo1 C8 2.355(6)
Mo1 C4 2.359(6)
Mo1 C6B 2.374(7)
Mo1 C7B 2.376(7)
Mo1 P1 2.5324(11)
Mo1 P2 2.4789(13)
Mo2 C9 2.177(4)
Mo2 C17 2.255(4)
Mo2 C13 2.261(4)
Mo2 C19 2.272(4)
Mo2 C18 2.273(4)
Mo2 C14 2.287(4)
Mo2 C10 2.288(4)
Mo2 C12 2.313(4)
Mo2 C16 2.315(4)
Mo2 C11 2.347(4)
Mo2 C15 2.405(4)
Mo2 P1 2.5536(10)
P1 C9 1.786(4)
P1 C3 1.841(5)
P2 C34 1.826(4)
P2 C32 1.826(6)
P2 C33 1.831(6)
O1 C1 1.149(6)
O2 C2 1.153(6)
C3 H3A 0.96
C3 H3B 0.96
C3 H3C 0.96
C4 C5 1.42
C4 C8 1.42
C4 H4 0.93
C5 C6 1.42
C5 H5 0.93
C6 C7 1.42
C6 H6 0.93
C7 C8 1.42
C7 H7 0.93
C8 H8 0.93
C4B C8B 1.42
C4B C5B 1.42
C4B H4B 0.93
C5B C6B 1.42
C5B H5B 0.93
C6B C7B 1.42
C6B H6B 0.93
C7B C8B 1.42
C7B H7B 0.93
C8B H8B 0.93
C9 C10 1.440(7)
C9 C13 1.447(6)
C10 C11 1.394(7)
C10 H10 0.93
C11 C12 1.430(8)
C11 H11 0.93
C12 C13 1.417(7)
C12 H12 0.93
C13 H13 0.93
C14 C19 1.417(5)
C14 C15 1.434(6)
C14 H14 0.93
C15 C16 1.403(6)
C15 C20 1.533(5)
C16 C17 1.427(6)
C16 H16 0.93
C17 C18 1.428(6)
C17 C24 1.536(6)
C18 C19 1.420(6)
C18 H18 0.93
C19 C28 1.537(6)
C20 C21 1.507(8)
C20 C22 1.526(7)
C20 C23 1.535(7)
C21 H21A 0.96
C21 H21B 0.96
C21 H21C 0.96
C22 H22A 0.96
C22 H22B 0.96
C22 H22C 0.96
C23 H23A 0.96
C23 H23B 0.96
C23 H23C 0.96
C24 C25 1.525(7)
C24 C27 1.534(7)
C24 C26 1.535(7)
C25 H25A 0.96
C25 H25B 0.96
C25 H25C 0.96
C26 H26A 0.96
C26 H26B 0.96
C26 H26C 0.96
C27 H27A 0.96
C27 H27B 0.96
C27 H27C 0.96
C28 C30 1.519(7)
C28 C29 1.521(6)
C28 C31 1.532(6)
C29 H29A 0.96
C29 H29B 0.96
C29 H29C 0.96
C30 H30A 0.96
C30 H30B 0.96
C30 H30C 0.96
C31 H31A 0.96
C31 H31B 0.96
C31 H31C 0.96
C32 H32A 0.96
C32 H32B 0.96
C32 H32C 0.96
C33 H33A 0.96
C33 H33B 0.96
C33 H33C 0.96
C34 C39 1.386(7)
C34 C35 1.389(7)
C35 C36 1.384(7)
C35 H35 0.93
C36 C37 1.372(8)
C36 H36 0.93
C37 C38 1.380(8)
C37 H37 0.93
C38 C39 1.386(7)
C38 H38 0.93
C39 H39 0.93
B1 C41 1.634(6)
B1 C61 1.638(6)
B1 C51 1.639(6)
B1 C71 1.644(6)
C41 C46 1.395(6)
C41 C42 1.400(5)
C42 C43 1.385(6)
C42 H42 0.93
C43 C44 1.385(6)
C43 C47 1.496(6)
C44 C45 1.388(6)
C44 H44 0.93
C45 C46 1.393(6)
C45 C48 1.489(6)
C46 H46 0.93
C47 F3 1.326(5)
C47 F1 1.339(6)
C47 F2 1.346(5)
C48 F4B 1.281(11)
C48 F5 1.296(9)
C48 F6B 1.334(8)
C48 F4 1.361(7)
C48 F6 1.367(8)
C48 F5B 1.384(9)
C51 C56 1.395(6)
C51 C52 1.398(6)
C52 C53 1.395(6)
C52 H52 0.93
C53 C54 1.387(6)
C53 C57 1.489(6)
C54 C55 1.391(6)
C54 H54 0.93
C55 C56 1.392(6)
C55 C58 1.491(6)
C56 H56 0.93
C57 F9B 1.298(9)
C57 F7 1.308(8)
C57 F8 1.333(8)
C57 F7B 1.343(8)
C57 F8B 1.389(9)
C57 F9 1.416(8)
C58 F12 1.322(5)
C58 F10 1.332(5)
C58 F11 1.343(5)
C61 C62 1.391(6)
C61 C66 1.399(6)
C62 C63 1.397(6)
C62 H62 0.93
C63 C64 1.385(6)
C63 C67 1.495(6)
C64 C65 1.395(6)
C64 H64 0.93
C65 C66 1.403(6)
C65 C68 1.482(6)
C66 H66 0.93
C67 F14 1.334(5)
C67 F15 1.334(5)
C67 F13 1.336(5)
C68 F16B 1.308(8)
C68 F18 1.319(11)
C68 F17B 1.325(8)
C68 F17 1.330(10)
C68 F16 1.335(8)
C68 F18B 1.431(9)
C71 C72 1.395(6)
C71 C76 1.404(6)
C72 C73 1.390(6)
C72 H72 0.93
C73 C74 1.397(6)
C73 C77 1.489(6)
C74 C75 1.383(6)
C74 H74 0.93
C75 C76 1.391(6)
C75 C78 1.493(6)
C76 H76 0.93
C77 F21 1.334(6)
C77 F19 1.340(6)
C77 F20 1.347(6)
C78 F24 1.314(6)
C78 F23 1.324(6)
C78 F22 1.330(6)
C82 C81 1.424(13)
C82 H82A 0.96
C82 H82B 0.96
C82 H82C 0.96
C81 O3 1.346(12)
C81 H81A 0.97
C81 H81B 0.97
O3 C83 1.384(14)
C83 C84 1.390(16)
C83 H83A 0.97
C83 H83B 0.97
C84 H84A 0.96
C84 H84B 0.96
C84 H84C 0.96
